data_2216064
loop_
_publ_author_name
'Jing Li'
'Dapeng Dong'
'Yanyu Zhu'
'Zhengang Sun'
'Hui Chen'

_publ_section_title
;
 <i>catena</i>-Poly[[[aquacopper(II)]-\m-2-(hydroxyphosphonato)acetato]
 dihydrate]
;
_journal_coeditor_code NC2059
_journal_issue 11
_journal_name_full 'Acta Crystallographica Section E'
_journal_page_first m2646
_journal_page_last m2647
_journal_paper_doi 10.1107/S1600536807047332
_journal_volume 63
_journal_year 2007
_chemical_formula_iupac '[Cu (C2 H3 O6 P) (H2 O)], 2H2 O'
_chemical_formula_moiety 'C2 H5 Cu O7 P, 2H2 O'
_chemical_formula_sum 'C2 H9 Cu O9 P'
_chemical_formula_weight 271.60
_chemical_name_systematic
;
catena-Poly[[[aquacopper(II)]-\m-2-(hydroxyphosphonato)acetato] dihydrate]
;
_space_group_IT_number 61
_symmetry_cell_setting orthorhombic
_symmetry_space_group_name_Hall '-P 2ac 2ab'
_symmetry_space_group_name_H-M 'P b c a'
_atom_sites_solution_hydrogens geom
_atom_sites_solution_primary direct
_atom_sites_solution_secondary difmap
_audit_creation_method SHELXL-97
_cell_angle_alpha 90.00
_cell_angle_beta 90.00
_cell_angle_gamma 90.00
_cell_formula_units_Z 8
_cell_length_a 8.610(5)
_cell_length_b 9.871(6)
_cell_length_c 18.892(12)
_cell_measurement_reflns_used 1082
_cell_measurement_temperature 273(2)
_cell_measurement_theta_max 23.63
_cell_measurement_theta_min 3.20
_cell_volume 1605.6(17)
_computing_cell_refinement 'SAINT (Bruker, 2005)'
_computing_data_collection 'APEX2 (Bruker, 2005)'
_computing_data_reduction 'SAINT (Bruker, 2005)'
_computing_molecular_graphics 'SHELXTL (Sheldrick, 1997b)'
_computing_publication_material 'SHELXTL (Sheldrick, 1997b)'
_computing_structure_refinement 'SHELXL97 (Sheldrick, 1997a)'
_computing_structure_solution 'SHELXS97 (Sheldrick, 1997a)'
_diffrn_ambient_temperature 273(2)
_diffrn_measured_fraction_theta_full 0.999
_diffrn_measured_fraction_theta_max 0.999
_diffrn_measurement_device_type 'Bruker APEXII CCD'
_diffrn_measurement_method \w
_diffrn_radiation_monochromator graphite
_diffrn_radiation_source 'fine-focus sealed tube'
_diffrn_radiation_type MoK\a
_diffrn_radiation_wavelength 0.71073
_diffrn_reflns_av_R_equivalents 0.0723
_diffrn_reflns_av_sigmaI/netI 0.0520
_diffrn_reflns_limit_h_max 9
_diffrn_reflns_limit_h_min -10
_diffrn_reflns_limit_k_max 12
_diffrn_reflns_limit_k_min -12
_diffrn_reflns_limit_l_max 13
_diffrn_reflns_limit_l_min -23
_diffrn_reflns_number 8695
_diffrn_reflns_theta_full 26.50
_diffrn_reflns_theta_max 26.50
_diffrn_reflns_theta_min 2.16
_diffrn_standards_decay_% 0
_exptl_absorpt_coefficient_mu 2.945
_exptl_absorpt_correction_T_max 0.9168
_exptl_absorpt_correction_T_min 0.7572
_exptl_absorpt_correction_type multi-scan
_exptl_absorpt_process_details '(SADABS; Sheldrick, 2003)'
_exptl_crystal_colour blue
_exptl_crystal_density_diffrn 2.247
_exptl_crystal_density_method 'not measured'
_exptl_crystal_description plate
_exptl_crystal_F_000 1096
_exptl_crystal_size_max 0.10
_exptl_crystal_size_mid 0.04
_exptl_crystal_size_min 0.03
_refine_diff_density_max 0.480
_refine_diff_density_min -0.489
_refine_ls_extinction_method none
_refine_ls_goodness_of_fit_ref 1.037
_refine_ls_hydrogen_treatment mixed
_refine_ls_matrix_type full
_refine_ls_number_parameters 136
_refine_ls_number_reflns 1659
_refine_ls_number_restraints 6
_refine_ls_restrained_S_all 1.036
_refine_ls_R_factor_all 0.0639
_refine_ls_R_factor_gt 0.0348
_refine_ls_shift/su_max 0.048
_refine_ls_shift/su_mean 0.004
_refine_ls_structure_factor_coef Fsqd
_refine_ls_weighting_details 'calc w=1/[\s^2^(Fo^2^)+(0.0342P)^2^+1.1295P] where P=(Fo^2^+2Fc^2^)/3'
_refine_ls_weighting_scheme calc
_refine_ls_wR_factor_gt 0.0724
_refine_ls_wR_factor_ref 0.0839
_reflns_number_gt 1187
_reflns_number_total 1659
_reflns_threshold_expression I>2\s(I)
_cod_data_source_file nc2059.cif
_cod_data_source_block I
_cod_database_code 2216064
_cod_database_fobs_code 2216064

loop_
_symmetry_equiv_pos_as_xyz
'x, y, z'
'-x+1/2, -y, z+1/2'
'-x, y+1/2, -z+1/2'
'x+1/2, -y+1/2, -z'
'-x, -y, -z'
'x-1/2, y, -z-1/2'
'x, -y-1/2, z-1/2'
'-x-1/2, y-1/2, z'

loop_
_atom_site_type_symbol
_atom_site_label
_atom_site_fract_x
_atom_site_fract_y
_atom_site_fract_z
_atom_site_U_iso_or_equiv
_atom_site_adp_type
_atom_site_calc_flag
_atom_site_refinement_flags
_atom_site_occupancy
Cu Cu1 1.12936(5) 0.14810(5) 0.35146(3) 0.01657(16) Uani d . 1
P P1 0.80368(12) 0.01391(10) 0.35635(6) 0.0175(3) Uani d . 1
O O1 0.7397(3) -0.1226(3) 0.37296(16) 0.0240(7) Uani d . 1
O O2 0.9538(3) 0.0507(3) 0.39423(15) 0.0225(7) Uani d . 1
O O3 0.6732(3) 0.1198(3) 0.37279(16) 0.0270(7) Uani d . 1
H H3A 0.7100 0.1964 0.3717 0.040 Uiso calc R 1
O O4 0.7112(3) -0.0110(3) 0.22203(15) 0.0211(7) Uani d . 1
H H4A 0.7111 -0.0932 0.2156 0.032 Uiso calc R 1
O O5 1.0010(3) 0.2248(3) 0.27486(15) 0.0181(6) Uani d . 1
O O6 0.8140(3) 0.2309(3) 0.19528(15) 0.0171(6) Uani d . 1
O O7 1.2579(4) 0.0954(3) 0.43328(16) 0.0241(7) Uani d D 1
H H7A 1.312(5) 0.024(3) 0.430(3) 0.036 Uiso d D 1
H H7B 1.317(4) 0.162(3) 0.442(3) 0.036 Uiso d D 1
O O1W 1.0708(4) 0.3578(3) 0.41515(18) 0.0302(8) Uani d D 1
H H1WA 0.979(2) 0.377(5) 0.402(3) 0.045 Uiso d D 1
H H2WA 0.416(6) 0.356(4) 0.5073(19) 0.045 Uiso d D 1
O O2W 0.4439(5) 0.3037(3) 0.47445(19) 0.0387(9) Uani d D 1
H H1WB 1.057(7) 0.326(5) 0.4561(13) 0.058 Uiso d D 1
H H2WB 0.487(6) 0.355(5) 0.444(2) 0.058 Uiso d D 1
C C1 0.8444(4) 0.0260(4) 0.2620(2) 0.0162(9) Uani d . 1
H H1B 0.9299 -0.0356 0.2503 0.019 Uiso calc R 1
C C2 0.8908(4) 0.1696(4) 0.2423(2) 0.0150(9) Uani d . 1

loop_
_atom_site_aniso_label
_atom_site_aniso_U_11
_atom_site_aniso_U_22
_atom_site_aniso_U_33
_atom_site_aniso_U_12
_atom_site_aniso_U_13
_atom_site_aniso_U_23
Cu1 0.0155(3) 0.0165(3) 0.0177(3) -0.0013(2) -0.0005(2) 0.0011(2)
P1 0.0165(6) 0.0134(5) 0.0225(6) -0.0016(4) 0.0007(5) 0.0013(5)
O1 0.0249(16) 0.0154(17) 0.0317(17) -0.0033(13) 0.0011(13) 0.0046(12)
O2 0.0215(16) 0.0247(16) 0.0214(16) -0.0051(13) -0.0022(13) 0.0032(13)
O3 0.0235(17) 0.0180(16) 0.039(2) 0.0032(12) 0.0077(14) 0.0003(14)
O4 0.0221(16) 0.0119(15) 0.0293(17) -0.0028(12) -0.0077(13) -0.0019(13)
O5 0.0145(14) 0.0144(16) 0.0254(17) -0.0040(11) -0.0014(13) 0.0013(12)
O6 0.0181(15) 0.0129(15) 0.0203(16) 0.0001(12) -0.0020(13) 0.0029(12)
O7 0.0250(17) 0.0198(17) 0.0275(17) 0.0012(13) -0.0068(14) 0.0010(15)
O1W 0.0243(17) 0.0299(19) 0.036(2) 0.0041(15) -0.0012(16) 0.0010(16)
O2W 0.051(2) 0.034(2) 0.031(2) -0.0119(18) 0.0026(18) -0.0001(15)
C1 0.018(2) 0.012(2) 0.018(2) 0.0018(16) -0.0020(17) -0.0004(16)
C2 0.014(2) 0.015(2) 0.017(2) 0.0011(17) 0.0023(17) 0.0003(17)

loop_
_atom_type_symbol
_atom_type_description
_atom_type_scat_dispersion_real
_atom_type_scat_dispersion_imag
_atom_type_scat_source
C C 0.0033 0.0016 'International Tables Vol C Tables 4.2.6.8 and 6.1.1.4'
H H 0.0000 0.0000 'International Tables Vol C Tables 4.2.6.8 and 6.1.1.4'
O O 0.0106 0.0060 'International Tables Vol C Tables 4.2.6.8 and 6.1.1.4'
P P 0.1023 0.0942 'International Tables Vol C Tables 4.2.6.8 and 6.1.1.4'
Cu Cu 0.3201 1.2651 'International Tables Vol C Tables 4.2.6.8 and 6.1.1.4'

loop_
_geom_angle_atom_site_label_1
_geom_angle_atom_site_label_2
_geom_angle_atom_site_label_3
_geom_angle_site_symmetry_1
_geom_angle_site_symmetry_3
_geom_angle
_geom_angle_publ_flag
O2 Cu1 O7 . . 88.87(13) y
O2 Cu1 O5 . . 93.35(12) y
O7 Cu1 O5 . . 172.53(12) y
O2 Cu1 O6 . 6_656 174.86(11) y
O7 Cu1 O6 . 6_656 90.45(13) y
O5 Cu1 O6 . 6_656 87.97(12) y
O2 Cu1 O4 . 6_656 98.97(11) y
O7 Cu1 O4 . 6_656 97.25(12) y
O5 Cu1 O4 . 6_656 89.46(12) y
O6 Cu1 O4 6_656 6_656 76.07(11) y
O1 P1 O2 . . 115.56(17) ?
O1 P1 O3 . . 107.27(17) ?
O2 P1 O3 . . 110.90(17) ?
O1 P1 C1 . . 109.69(17) ?
O2 P1 C1 . . 106.32(17) ?
O3 P1 C1 . . 106.78(17) ?
P1 O2 Cu1 . . 125.23(18) ?
P1 O3 H3A . . 109.5 ?
C1 O4 Cu1 . 6_556 114.1(2) ?
C1 O4 H4A . . 109.5 ?
Cu1 O4 H4A 6_556 . 127.6 ?
C2 O5 Cu1 . . 128.1(3) ?
C2 O6 Cu1 . 6_556 122.2(2) ?
Cu1 O7 H7A . . 118(3) ?
Cu1 O7 H7B . . 107(3) ?
H7A O7 H7B . . 109(4) ?
H1WA O1W H1WB . . 102(5) ?
H2WA O2W H2WB . . 105(5) ?
O4 C1 C2 . . 108.8(3) ?
O4 C1 P1 . . 110.4(3) ?
C2 C1 P1 . . 110.6(3) ?
O4 C1 H1B . . 109.0 ?
C2 C1 H1B . . 109.0 ?
P1 C1 H1B . . 109.0 ?
O5 C2 O6 . . 122.2(3) ?
O5 C2 C1 . . 118.9(3) ?
O6 C2 C1 . . 118.9(3) ?

loop_
_geom_bond_atom_site_label_1
_geom_bond_atom_site_label_2
_geom_bond_site_symmetry_2
_geom_bond_distance
_geom_bond_publ_flag
Cu1 O2 . 1.965(3) y
Cu1 O7 . 1.971(3) y
Cu1 O5 . 1.972(3) y
Cu1 O6 6_656 1.994(3) y
Cu1 O4 6_656 2.211(3) y
P1 O1 . 1.489(3) ?
P1 O2 . 1.522(3) ?
P1 O3 . 1.565(3) ?
P1 C1 . 1.820(4) ?
O3 H3A . 0.8200 ?
O4 C1 . 1.421(4) ?
O4 Cu1 6_556 2.211(3) ?
O4 H4A . 0.8200 ?
O5 C2 . 1.255(4) ?
O6 C2 . 1.262(5) ?
O6 Cu1 6_556 1.994(3) ?
O7 H7A . 0.847(10) ?
O7 H7B . 0.848(10) ?
O1W H1WA . 0.846(10) ?
O1W H1WB . 0.843(10) ?
O2W H2WA . 0.845(10) ?
O2W H2WB . 0.845(10) ?
C1 C2 . 1.519(5) ?
C1 H1B . 0.9800 ?

loop_
_geom_hbond_atom_site_label_D
_geom_hbond_atom_site_label_H
_geom_hbond_atom_site_label_A
_geom_hbond_site_symmetry_A
_geom_hbond_distance_DH
_geom_hbond_distance_HA
_geom_hbond_distance_DA
_geom_hbond_angle_DHA
O3 H3A O1 8_765 0.82 1.84 2.651(4) 170.6
O4 H4A O6 8_755 0.82 1.79 2.606(4) 172.0
O7 H7A O1W 8_855 0.847(10) 1.947(12) 2.792(5) 176(5)
O2W H2WA O2 4_456 0.845(10) 2.10(3) 2.868(5) 151(5)
O1W H1WA O1 8_765 0.846(10) 1.965(15) 2.797(5) 167(5)
O1W H1WB O2W 4_556 0.843(10) 2.08(3) 2.844(5) 151(5)
O2W H2WB O2 8_765 0.845(10) 2.21(3) 3.003(5) 156(5)
O7 H7B O2W 1_655 0.848(10) 1.876(13) 2.720(5) 173(5)
